data_2223281
loop_
_publ_author_name
'Lavanya, N. Mahalakshmi'
'Anitha, R.'
'Athimoolam, S.'
'Raja, P. Alex'
'Lakshman, P. L. Nilantha'

_publ_section_title
;
 2,3,6-Triphenylpiperidin-4-one
;
_journal_coeditor_code BH2244
_journal_issue 10
_journal_name_full 'Acta Crystallographica Section E'
_journal_page_first o2430
_journal_paper_doi 10.1107/S1600536809035673
_journal_volume 65
_journal_year 2009
_chemical_formula_iupac 'C23 H21 N O'
_chemical_formula_moiety 'C23 H21 N O'
_chemical_formula_sum 'C23 H21 N O'
_chemical_formula_weight 327.41
_chemical_name_common 2,3,6-triphenyl-piperidin-4-one
_chemical_name_systematic
;
2,3,6-Triphenylpiperidin-4-one
;
_space_group_IT_number 14
_symmetry_cell_setting monoclinic
_symmetry_space_group_name_Hall '-P 2ybc'
_symmetry_space_group_name_H-M 'P 1 21/c 1'
_atom_sites_solution_hydrogens geom
_atom_sites_solution_primary direct
_atom_sites_solution_secondary difmap
_audit_creation_method SHELXTL
_cell_angle_alpha 90.00
_cell_angle_beta 94.55(2)
_cell_angle_gamma 90.00
_cell_formula_units_Z 4
_cell_length_a 12.144(4)
_cell_length_b 5.998(2)
_cell_length_c 25.127(7)
_cell_measurement_reflns_used 25
_cell_measurement_temperature 293(2)
_cell_measurement_theta_max 14.36
_cell_measurement_theta_min 9.68
_cell_volume 1824.5(10)
_computing_cell_refinement 'CAD-4 EXPRESS (Enraf--Nonius, 1994)'
_computing_data_collection 'CAD-4 EXPRESS (Enraf--Nonius, 1994)'
_computing_data_reduction 'XCAD4 (Harms & Wocadlo, 1995)'
_computing_molecular_graphics 'PLATON (Spek, 2009)'
_computing_publication_material 'SHELXTL (Sheldrick, 2008)'
_computing_structure_refinement 'SHELXTL (Sheldrick, 2008)'
_computing_structure_solution 'SHELXTL (Sheldrick, 2008)'
_diffrn_ambient_temperature 293(2)
_diffrn_measured_fraction_theta_full 0.998
_diffrn_measured_fraction_theta_max 0.998
_diffrn_measurement_device_type 'Nonius MACH3 sealed tube'
_diffrn_measurement_method \w-2\q
_diffrn_radiation_monochromator graphite
_diffrn_radiation_source 'fine-focus sealed tube'
_diffrn_radiation_type MoK\a
_diffrn_radiation_wavelength 0.71073
_diffrn_reflns_av_R_equivalents 0.0285
_diffrn_reflns_av_sigmaI/netI 0.0323
_diffrn_reflns_limit_h_max 14
_diffrn_reflns_limit_h_min 0
_diffrn_reflns_limit_k_max 7
_diffrn_reflns_limit_k_min -1
_diffrn_reflns_limit_l_max 29
_diffrn_reflns_limit_l_min -29
_diffrn_reflns_number 3552
_diffrn_reflns_theta_full 25.0
_diffrn_reflns_theta_max 25.0
_diffrn_reflns_theta_min 2.25
_diffrn_standards_decay_% <1
_diffrn_standards_interval_time 60
_diffrn_standards_number 3
_exptl_absorpt_coefficient_mu 0.072
_exptl_absorpt_correction_T_max 0.9995
_exptl_absorpt_correction_T_min 0.9140
_exptl_absorpt_correction_type psi-scan
_exptl_absorpt_process_details '(North <i>et al.</i>,  1968)'
_exptl_crystal_colour colourless
_exptl_crystal_density_diffrn 1.192
_exptl_crystal_density_meas 1.173
_exptl_crystal_density_method 'Flotation technique using a liquid mixture of CCl~4~ and xylene'
_exptl_crystal_description needle
_exptl_crystal_F_000 696
_exptl_crystal_size_max 0.21
_exptl_crystal_size_mid 0.18
_exptl_crystal_size_min 0.15
_refine_diff_density_max 0.156
_refine_diff_density_min -0.157
_refine_ls_extinction_coef 0.0039(12)
_refine_ls_extinction_expression Fc^*^=kFc[1+0.001xFc^2^\l^3^/sin(2\q)]^-1/4^
_refine_ls_extinction_method 'SHELXTL (Bruker, 2000)'
_refine_ls_goodness_of_fit_ref 1.015
_refine_ls_hydrogen_treatment mixed
_refine_ls_matrix_type full
_refine_ls_number_parameters 231
_refine_ls_number_reflns 3193
_refine_ls_number_restraints 0
_refine_ls_restrained_S_all 1.015
_refine_ls_R_factor_all 0.0882
_refine_ls_R_factor_gt 0.0380
_refine_ls_shift/su_max 0.000
_refine_ls_shift/su_mean 0.000
_refine_ls_structure_factor_coef Fsqd
_refine_ls_weighting_details 'calc w=1/[\s^2^(Fo^2^)+(0.0616P)^2^+0.284P] where P=(Fo^2^+2Fc^2^)/3'
_refine_ls_weighting_scheme calc
_refine_ls_wR_factor_gt 0.1007
_refine_ls_wR_factor_ref 0.1248
_reflns_number_gt 1906
_reflns_number_total 3193
_reflns_threshold_expression I>2\s(I)
_cod_data_source_file bh2244.cif
_cod_data_source_block I
_cod_original_cell_volume 1824.3(9)
_cod_original_sg_symbol_H-M 'P 21/c'
_cod_database_code 2223281

loop_
_symmetry_equiv_pos_as_xyz
'x, y, z'
'-x, y+1/2, -z+1/2'
'-x, -y, -z'
'x, -y-1/2, z-1/2'

loop_
_atom_site_type_symbol
_atom_site_label
_atom_site_fract_x
_atom_site_fract_y
_atom_site_fract_z
_atom_site_U_iso_or_equiv
_atom_site_adp_type
_atom_site_calc_flag
_atom_site_refinement_flags
_atom_site_occupancy
_atom_site_disorder_assembly
_atom_site_disorder_group
C C1 0.99723(14) 0.4257(3) 0.12658(7) 0.0525(5) Uani d . 1 . .
H H1 0.9826 0.5792 0.1374 0.063 Uiso calc R 1 . .
C C2 1.04235(15) 0.2932(3) 0.17569(7) 0.0553(5) Uani d . 1 . .
H H2A 1.0644 0.1463 0.1643 0.066 Uiso calc R 1 . .
H H2B 1.1077 0.3678 0.1917 0.066 Uiso calc R 1 . .
C C3 0.96074(15) 0.2677(3) 0.21693(7) 0.0478(4) Uani d . 1 . .
C C4 0.84239(14) 0.2127(3) 0.19584(6) 0.0463(4) Uani d . 1 . .
H H4 0.8420 0.0553 0.1854 0.056 Uiso calc R 1 . .
C C5 0.80792(14) 0.3482(3) 0.14452(7) 0.0476(4) Uani d . 1 . .
H H5 0.8036 0.5062 0.1541 0.057 Uiso calc R 1 . .
C C11 1.07919(15) 0.4297(4) 0.08460(8) 0.0586(5) Uani d . 1 . .
C C12 1.0872(2) 0.2564(5) 0.04918(9) 0.0847(8) Uani d . 1 . .
H H12 1.0391 0.1361 0.0501 0.102 Uiso calc R 1 . .
C C13 1.1653(2) 0.2586(6) 0.01234(11) 0.1065(10) Uani d . 1 . .
H H13 1.1691 0.1398 -0.0112 0.128 Uiso calc R 1 . .
C C14 1.2362(2) 0.4296(8) 0.00998(12) 0.1083(12) Uani d . 1 . .
H H14 1.2893 0.4287 -0.0147 0.130 Uiso calc R 1 . .
C C15 1.2294(2) 0.6038(7) 0.04409(15) 0.1093(11) Uani d . 1 . .
H H15 1.2775 0.7238 0.0423 0.131 Uiso calc R 1 . .
C C16 1.15128(19) 0.6046(5) 0.08169(11) 0.0870(8) Uani d . 1 . .
H H16 1.1479 0.7245 0.1050 0.104 Uiso calc R 1 . .
C C21 0.69698(15) 0.2758(3) 0.11922(7) 0.0488(4) Uani d . 1 . .
C C22 0.60549(16) 0.4111(4) 0.12051(8) 0.0644(6) Uani d . 1 . .
H H22 0.6126 0.5491 0.1373 0.077 Uiso calc R 1 . .
C C23 0.50388(18) 0.3465(5) 0.09750(9) 0.0797(7) Uani d . 1 . .
H H23 0.4434 0.4406 0.0990 0.096 Uiso calc R 1 . .
C C24 0.49144(19) 0.1451(5) 0.07247(9) 0.0784(7) Uani d . 1 . .
H H24 0.4229 0.1021 0.0567 0.094 Uiso calc R 1 . .
C C25 0.5808(2) 0.0072(4) 0.07088(8) 0.0753(7) Uani d . 1 . .
H H25 0.5728 -0.1305 0.0540 0.090 Uiso calc R 1 . .
C C26 0.68306(17) 0.0707(4) 0.09422(8) 0.0633(5) Uani d . 1 . .
H H26 0.7430 -0.0252 0.0931 0.076 Uiso calc R 1 . .
C C31 0.75856(15) 0.2369(3) 0.23659(6) 0.0476(4) Uani d . 1 . .
C C32 0.74957(16) 0.4355(3) 0.26422(7) 0.0568(5) Uani d . 1 . .
H H32 0.7973 0.5524 0.2582 0.068 Uiso calc R 1 . .
C C33 0.67150(18) 0.4629(4) 0.30033(8) 0.0688(6) Uani d . 1 . .
H H33 0.6674 0.5967 0.3188 0.083 Uiso calc R 1 . .
C C34 0.59921(19) 0.2924(4) 0.30919(9) 0.0733(6) Uani d . 1 . .
H H34 0.5463 0.3105 0.3336 0.088 Uiso calc R 1 . .
C C35 0.60573(18) 0.0963(4) 0.28186(9) 0.0712(6) Uani d . 1 . .
H H35 0.5564 -0.0184 0.2874 0.085 Uiso calc R 1 . .
C C36 0.68516(16) 0.0677(3) 0.24617(8) 0.0597(5) Uani d . 1 . .
H H36 0.6895 -0.0673 0.2283 0.072 Uiso calc R 1 . .
N N1 0.89297(12) 0.3218(3) 0.10684(6) 0.0526(4) Uani d . 1 . .
O O1 0.98843(11) 0.2814(2) 0.26421(5) 0.0572(4) Uani d . 1 . .
H H1A 0.8700(15) 0.387(3) 0.0769(8) 0.060(6) Uiso d . 1 . .

loop_
_atom_site_aniso_label
_atom_site_aniso_U_11
_atom_site_aniso_U_22
_atom_site_aniso_U_33
_atom_site_aniso_U_12
_atom_site_aniso_U_13
_atom_site_aniso_U_23
C1 0.0498(10) 0.0549(11) 0.0530(10) 0.0037(9) 0.0045(8) 0.0043(9)
C2 0.0490(10) 0.0621(12) 0.0542(11) 0.0037(9) -0.0003(8) 0.0023(9)
C3 0.0580(11) 0.0383(10) 0.0463(10) 0.0045(8) -0.0016(8) 0.0025(8)
C4 0.0552(10) 0.0401(9) 0.0434(9) 0.0022(8) 0.0021(8) -0.0001(8)
C5 0.0518(10) 0.0470(10) 0.0441(9) 0.0053(8) 0.0045(8) 0.0022(8)
C11 0.0501(11) 0.0716(13) 0.0540(11) 0.0066(10) 0.0041(9) 0.0158(11)
C12 0.0804(16) 0.104(2) 0.0731(15) 0.0042(14) 0.0276(13) -0.0026(15)
C13 0.0892(19) 0.154(3) 0.0812(18) 0.021(2) 0.0349(15) 0.0061(19)
C14 0.0672(17) 0.182(4) 0.0797(19) 0.038(2) 0.0269(14) 0.056(2)
C15 0.0640(16) 0.134(3) 0.133(3) -0.0043(18) 0.0240(17) 0.058(2)
C16 0.0665(14) 0.0945(19) 0.1012(19) -0.0062(14) 0.0146(13) 0.0186(15)
C21 0.0511(10) 0.0572(12) 0.0383(8) 0.0038(9) 0.0053(7) 0.0033(9)
C22 0.0568(12) 0.0752(14) 0.0607(12) 0.0116(11) 0.0016(10) -0.0041(11)
C23 0.0560(13) 0.108(2) 0.0742(15) 0.0164(13) -0.0024(11) -0.0066(15)
C24 0.0578(13) 0.113(2) 0.0629(14) -0.0084(14) -0.0055(10) 0.0027(14)
C25 0.0841(16) 0.0814(16) 0.0583(13) -0.0117(14) -0.0066(11) -0.0106(12)
C26 0.0657(13) 0.0689(14) 0.0544(11) 0.0067(11) -0.0008(10) -0.0082(11)
C31 0.0548(10) 0.0473(11) 0.0402(9) 0.0003(9) -0.0001(8) 0.0031(8)
C32 0.0630(12) 0.0533(12) 0.0546(10) -0.0052(10) 0.0089(9) -0.0037(9)
C33 0.0781(14) 0.0658(14) 0.0642(13) 0.0040(12) 0.0161(11) -0.0094(11)
C34 0.0736(14) 0.0881(18) 0.0611(13) 0.0026(13) 0.0224(11) 0.0009(13)
C35 0.0710(13) 0.0754(16) 0.0694(13) -0.0147(12) 0.0183(11) 0.0075(12)
C36 0.0700(12) 0.0523(12) 0.0571(11) -0.0078(10) 0.0061(10) 0.0001(10)
N1 0.0505(9) 0.0654(11) 0.0419(8) 0.0059(8) 0.0034(7) 0.0056(8)
O1 0.0705(8) 0.0531(8) 0.0463(7) -0.0034(6) -0.0062(6) 0.0019(6)

loop_
_atom_type_symbol
_atom_type_description
_atom_type_scat_dispersion_real
_atom_type_scat_dispersion_imag
_atom_type_scat_source
C C 0.0033 0.0016 'International Tables Vol C Tables 4.2.6.8 and 6.1.1.4'
H H 0.0000 0.0000 'International Tables Vol C Tables 4.2.6.8 and 6.1.1.4'
N N 0.0061 0.0033 'International Tables Vol C Tables 4.2.6.8 and 6.1.1.4'
O O 0.0106 0.0060 'International Tables Vol C Tables 4.2.6.8 and 6.1.1.4'

loop_
_geom_angle_atom_site_label_1
_geom_angle_atom_site_label_2
_geom_angle_atom_site_label_3
_geom_angle_site_symmetry_1
_geom_angle_site_symmetry_3
_geom_angle
_geom_angle_publ_flag
N1 C1 C11 . . 111.81(15) ?
N1 C1 C2 . . 107.26(15) ?
C11 C1 C2 . . 110.99(15) ?
N1 C1 H1 . . 108.9 ?
C11 C1 H1 . . 108.9 ?
C2 C1 H1 . . 108.9 ?
C3 C2 C1 . . 113.35(15) ?
C3 C2 H2A . . 108.9 ?
C1 C2 H2A . . 108.9 ?
C3 C2 H2B . . 108.9 ?
C1 C2 H2B . . 108.9 ?
H2A C2 H2B . . 107.7 ?
O1 C3 C2 . . 121.62(17) ?
O1 C3 C4 . . 122.35(16) ?
C2 C3 C4 . . 115.98(14) ?
C31 C4 C3 . . 114.28(14) ?
C31 C4 C5 . . 111.20(14) ?
C3 C4 C5 . . 111.06(14) ?
C31 C4 H4 . . 106.6 ?
C3 C4 H4 . . 106.6 ?
C5 C4 H4 . . 106.6 ?
N1 C5 C21 . . 110.42(14) ?
N1 C5 C4 . . 108.82(14) ?
C21 C5 C4 . . 111.87(15) ?
N1 C5 H5 . . 108.6 ?
C21 C5 H5 . . 108.6 ?
C4 C5 H5 . . 108.6 ?
C16 C11 C12 . . 117.7(2) ?
C16 C11 C1 . . 120.6(2) ?
C12 C11 C1 . . 121.7(2) ?
C11 C12 C13 . . 121.0(3) ?
C11 C12 H12 . . 119.5 ?
C13 C12 H12 . . 119.5 ?
C14 C13 C12 . . 121.0(3) ?
C14 C13 H13 . . 119.5 ?
C12 C13 H13 . . 119.5 ?
C13 C14 C15 . . 119.2(3) ?
C13 C14 H14 . . 120.4 ?
C15 C14 H14 . . 120.4 ?
C14 C15 C16 . . 120.7(3) ?
C14 C15 H15 . . 119.7 ?
C16 C15 H15 . . 119.7 ?
C11 C16 C15 . . 120.4(3) ?
C11 C16 H16 . . 119.8 ?
C15 C16 H16 . . 119.8 ?
C22 C21 C26 . . 117.63(18) ?
C22 C21 C5 . . 121.05(18) ?
C26 C21 C5 . . 121.32(17) ?
C23 C22 C21 . . 121.5(2) ?
C23 C22 H22 . . 119.3 ?
C21 C22 H22 . . 119.3 ?
C24 C23 C22 . . 120.4(2) ?
C24 C23 H23 . . 119.8 ?
C22 C23 H23 . . 119.8 ?
C23 C24 C25 . . 119.3(2) ?
C23 C24 H24 . . 120.3 ?
C25 C24 H24 . . 120.3 ?
C24 C25 C26 . . 120.6(2) ?
C24 C25 H25 . . 119.7 ?
C26 C25 H25 . . 119.7 ?
C25 C26 C21 . . 120.6(2) ?
C25 C26 H26 . . 119.7 ?
C21 C26 H26 . . 119.7 ?
C36 C31 C32 . . 117.72(17) ?
C36 C31 C4 . . 121.78(17) ?
C32 C31 C4 . . 120.45(16) ?
C33 C32 C31 . . 121.28(19) ?
C33 C32 H32 . . 119.4 ?
C31 C32 H32 . . 119.4 ?
C32 C33 C34 . . 120.0(2) ?
C32 C33 H33 . . 120.0 ?
C34 C33 H33 . . 120.0 ?
C35 C34 C33 . . 119.64(19) ?
C35 C34 H34 . . 120.2 ?
C33 C34 H34 . . 120.2 ?
C34 C35 C36 . . 120.3(2) ?
C34 C35 H35 . . 119.8 ?
C36 C35 H35 . . 119.8 ?
C35 C36 C31 . . 121.0(2) ?
C35 C36 H36 . . 119.5 ?
C31 C36 H36 . . 119.5 ?
C1 N1 C5 . . 111.76(14) ?
C1 N1 H1A . . 108.1(13) ?
C5 N1 H1A . . 108.4(13) ?

loop_
_geom_bond_atom_site_label_1
_geom_bond_atom_site_label_2
_geom_bond_site_symmetry_2
_geom_bond_distance
_geom_bond_publ_flag
C1 N1 . 1.462(2) ?
C1 C11 . 1.507(3) ?
C1 C2 . 1.532(3) ?
C1 H1 . 0.9800 ?
C2 C3 . 1.498(2) ?
C2 H2A . 0.9700 ?
C2 H2B . 0.9700 ?
C3 O1 . 1.212(2) ?
C3 C4 . 1.528(3) ?
C4 C31 . 1.507(2) ?
C4 C5 . 1.553(2) ?
C4 H4 . 0.9800 ?
C5 N1 . 1.464(2) ?
C5 C21 . 1.507(3) ?
C5 H5 . 0.9800 ?
C11 C16 . 1.372(3) ?
C11 C12 . 1.377(3) ?
C12 C13 . 1.377(3) ?
C12 H12 . 0.9300 ?
C13 C14 . 1.344(5) ?
C13 H13 . 0.9300 ?
C14 C15 . 1.358(5) ?
C14 H14 . 0.9300 ?
C15 C16 . 1.391(4) ?
C15 H15 . 0.9300 ?
C16 H16 . 0.9300 ?
C21 C22 . 1.378(3) ?
C21 C26 . 1.385(3) ?
C22 C23 . 1.376(3) ?
C22 H22 . 0.9300 ?
C23 C24 . 1.365(4) ?
C23 H23 . 0.9300 ?
C24 C25 . 1.367(3) ?
C24 H24 . 0.9300 ?
C25 C26 . 1.384(3) ?
C25 H25 . 0.9300 ?
C26 H26 . 0.9300 ?
C31 C36 . 1.384(3) ?
C31 C32 . 1.387(3) ?
C32 C33 . 1.373(3) ?
C32 H32 . 0.9300 ?
C33 C34 . 1.377(3) ?
C33 H33 . 0.9300 ?
C34 C35 . 1.367(3) ?
C34 H34 . 0.9300 ?
C35 C36 . 1.379(3) ?
C35 H35 . 0.9300 ?
C36 H36 . 0.9300 ?
N1 H1A . 0.87(2) ?

loop_
_geom_hbond_atom_site_label_D
_geom_hbond_atom_site_label_H
_geom_hbond_atom_site_label_A
_geom_hbond_site_symmetry_A
_geom_hbond_distance_DH
_geom_hbond_distance_HA
_geom_hbond_distance_DA
_geom_hbond_angle_DHA
_geom_hbond_publ_flag
C14 H14 Cg2 3_665 0.93 3.37 4.111(4) 139 yes
C35 H35 Cg3 2_545 0.93 3.37 4.120(3) 138 yes

loop_
_geom_torsion_atom_site_label_1
_geom_torsion_atom_site_label_2
_geom_torsion_atom_site_label_3
_geom_torsion_atom_site_label_4
_geom_torsion_site_symmetry_1
_geom_torsion_site_symmetry_2
_geom_torsion_site_symmetry_3
_geom_torsion_site_symmetry_4
_geom_torsion
_geom_torsion_publ_flag
N1 C1 C2 C3 . . . . -52.9(2) ?
C11 C1 C2 C3 . . . . -175.28(16) ?
C1 C2 C3 O1 . . . . -140.17(18) ?
C1 C2 C3 C4 . . . . 42.6(2) ?
O1 C3 C4 C31 . . . . 15.3(2) ?
C2 C3 C4 C31 . . . . -167.50(15) ?
O1 C3 C4 C5 . . . . 142.07(17) ?
C2 C3 C4 C5 . . . . -40.7(2) ?
C31 C4 C5 N1 . . . . 179.04(14) ?
C3 C4 C5 N1 . . . . 50.59(19) ?
C31 C4 C5 C21 . . . . -58.7(2) ?
C3 C4 C5 C21 . . . . 172.87(14) ?
N1 C1 C11 C16 . . . . 145.40(19) ?
C2 C1 C11 C16 . . . . -94.9(2) ?
N1 C1 C11 C12 . . . . -36.8(3) ?
C2 C1 C11 C12 . . . . 82.9(2) ?
C16 C11 C12 C13 . . . . 0.3(4) ?
C1 C11 C12 C13 . . . . -177.5(2) ?
C11 C12 C13 C14 . . . . 0.2(4) ?
C12 C13 C14 C15 . . . . -0.8(4) ?
C13 C14 C15 C16 . . . . 1.0(4) ?
C12 C11 C16 C15 . . . . -0.2(3) ?
C1 C11 C16 C15 . . . . 177.7(2) ?
C14 C15 C16 C11 . . . . -0.5(4) ?
N1 C5 C21 C22 . . . . -129.47(18) ?
C4 C5 C21 C22 . . . . 109.2(2) ?
N1 C5 C21 C26 . . . . 51.0(2) ?
C4 C5 C21 C26 . . . . -70.4(2) ?
C26 C21 C22 C23 . . . . -0.5(3) ?
C5 C21 C22 C23 . . . . 179.96(18) ?
C21 C22 C23 C24 . . . . -0.2(3) ?
C22 C23 C24 C25 . . . . 0.6(3) ?
C23 C24 C25 C26 . . . . -0.2(3) ?
C24 C25 C26 C21 . . . . -0.5(3) ?
C22 C21 C26 C25 . . . . 0.9(3) ?
C5 C21 C26 C25 . . . . -179.60(18) ?
C3 C4 C31 C36 . . . . -128.49(18) ?
C5 C4 C31 C36 . . . . 104.8(2) ?
C3 C4 C31 C32 . . . . 54.4(2) ?
C5 C4 C31 C32 . . . . -72.3(2) ?
C36 C31 C32 C33 . . . . 0.8(3) ?
C4 C31 C32 C33 . . . . 178.04(18) ?
C31 C32 C33 C34 . . . . -0.9(3) ?
C32 C33 C34 C35 . . . . 0.0(3) ?
C33 C34 C35 C36 . . . . 0.9(3) ?
C34 C35 C36 C31 . . . . -1.0(3) ?
C32 C31 C36 C35 . . . . 0.2(3) ?
C4 C31 C36 C35 . . . . -177.06(17) ?
C11 C1 N1 C5 . . . . -171.28(16) ?
C2 C1 N1 C5 . . . . 66.8(2) ?
C21 C5 N1 C1 . . . . 170.12(15) ?
C4 C5 N1 C1 . . . . -66.7(2) ?

loop_
_cod_related_entry_id
_cod_related_entry_database
_cod_related_entry_code
1 ChemSpider 2337194
